data_1515197
loop_
_publ_author_name
'Sattler, Wesley'
'Parkin, Gerard'

_publ_section_title
;
 Structural characterization of zinc bicarbonate compounds relevant to the
 mechanism of action of carbonic anhydrase
;
_journal_issue 6
_journal_name_full 'Chemical Science'
_journal_page_first 2015
_journal_paper_doi 10.1039/c2sc20167d
_journal_volume 3
_journal_year 2012
_chemical_formula_sum 'C35 H28 N6 O3.5 S6 Zn2'
_chemical_formula_weight 911.73
_chemical_name_systematic
;
?
;
_space_group_IT_number 15
_symmetry_cell_setting monoclinic
_symmetry_space_group_name_Hall '-C 2yc'
_symmetry_space_group_name_H-M 'C 1 2/c 1'
_atom_sites_solution_hydrogens geom
_atom_sites_solution_primary direct
_atom_sites_solution_secondary difmap
_audit_creation_method SHELXL-97
_cell_angle_alpha 90.00
_cell_angle_beta 108.802(3)
_cell_angle_gamma 90.00
_cell_formula_units_Z 8
_cell_length_a 31.669(6)
_cell_length_b 8.7545(18)
_cell_length_c 28.505(6)
_cell_measurement_reflns_used 9910
_cell_measurement_temperature 150(2)
_cell_measurement_theta_max 31.36
_cell_measurement_theta_min 2.33
_cell_volume 7481(3)
_computing_cell_refinement 'Bruker SAINT'
_computing_data_collection 'Bruker APEX2'
_computing_data_reduction 'Bruker SAINT'
_computing_molecular_graphics 'Bruker SHELXTL'
_computing_publication_material 'Bruker SHELXTL'
_computing_structure_refinement 'SHELXL-97 (Sheldrick, 2008)'
_computing_structure_solution 'SHELXS-97 (Sheldrick, 2008)'
_diffrn_ambient_temperature 150(2)
_diffrn_measured_fraction_theta_full 0.999
_diffrn_measured_fraction_theta_max 0.999
_diffrn_measurement_device_type 'Bruker APEX-II CCD'
_diffrn_measurement_method '\f and \w scans'
_diffrn_radiation_monochromator graphite
_diffrn_radiation_source 'fine-focus sealed tube'
_diffrn_radiation_type MoK\a
_diffrn_radiation_wavelength 0.71073
_diffrn_reflns_av_R_equivalents 0.0753
_diffrn_reflns_av_sigmaI/netI 0.0624
_diffrn_reflns_limit_h_max 46
_diffrn_reflns_limit_h_min -46
_diffrn_reflns_limit_k_max 12
_diffrn_reflns_limit_k_min -12
_diffrn_reflns_limit_l_max 41
_diffrn_reflns_limit_l_min -41
_diffrn_reflns_number 61941
_diffrn_reflns_theta_full 31.36
_diffrn_reflns_theta_max 31.36
_diffrn_reflns_theta_min 1.36
_exptl_absorpt_coefficient_mu 1.664
_exptl_absorpt_correction_T_max 0.9364
_exptl_absorpt_correction_T_min 0.7651
_exptl_absorpt_correction_type empirical
_exptl_absorpt_process_details SADABS
_exptl_crystal_colour COLORLESS
_exptl_crystal_density_diffrn 1.619
_exptl_crystal_density_method 'not measured'
_exptl_crystal_description BLOCK
_exptl_crystal_F_000 3712
_exptl_crystal_size_max 0.17
_exptl_crystal_size_mid 0.12
_exptl_crystal_size_min 0.04
_refine_diff_density_max 1.266
_refine_diff_density_min -1.136
_refine_diff_density_rms 0.108
_refine_ls_extinction_method none
_refine_ls_goodness_of_fit_ref 1.021
_refine_ls_hydrogen_treatment constr
_refine_ls_matrix_type full
_refine_ls_number_parameters 472
_refine_ls_number_reflns 12294
_refine_ls_number_restraints 14
_refine_ls_restrained_S_all 1.039
_refine_ls_R_factor_all 0.0855
_refine_ls_R_factor_gt 0.0451
_refine_ls_shift/su_max 0.001
_refine_ls_shift/su_mean 0.000
_refine_ls_structure_factor_coef Fsqd
_refine_ls_weighting_details 'calc w=1/[\s^2^(Fo^2^)+(0.0551P)^2^+5.6820P] where P=(Fo^2^+2Fc^2^)/3'
_refine_ls_weighting_scheme calc
_refine_ls_wR_factor_gt 0.1053
_refine_ls_wR_factor_ref 0.1219
_reflns_number_gt 8024
_reflns_number_total 12294
_reflns_threshold_expression >2sigma(I)
_cod_data_source_file c2sc20167d.txt
_cod_data_source_block zncs10
_cod_depositor_comments
;
The following automatic conversions were performed:

'_symmetry_cell_setting' value 'Monoclinic' changed to 'monoclinic'
according to
/usr/data/users/saulius/automatic-downloads/retrospective/RSC/lib/dictionaries/cif_core.dic
dictionary named 'cif_core.dic' version 2.4.2 from
2011-04-26.

'_exptl_absorpt_correction_type' value 'EMPIRICAL'
changed to 'empirical' according to
/usr/data/users/saulius/automatic-downloads/retrospective/RSC/lib/dictionaries/cif_core.dic
dictionary named 'cif_core.dic' version 2.4.2 from
2011-04-26.

'_refine_ls_hydrogen_treatment' value 'CONSTR' changed
to 'constr' according to
/usr/data/users/saulius/automatic-downloads/retrospective/RSC/lib/dictionaries/cif_core.dic
dictionary named 'cif_core.dic' version 2.4.2 from 2011-04-26.

Automatic conversion script
Id: cif_fix_values 2281 2013-09-26 08:29:07Z andrius 
;
_cod_original_sg_symbol_H-M C2/c
_cod_original_formula_sum 'C35 H28 N6 O3.50 S6 Zn2'
_cod_database_code 1515197

loop_
_symmetry_equiv_pos_as_xyz
'x, y, z'
'-x, y, -z+1/2'
'x+1/2, y+1/2, z'
'-x+1/2, y+1/2, -z+1/2'
'-x, -y, -z'
'x, -y, z-1/2'
'-x+1/2, -y+1/2, -z'
'x+1/2, -y+1/2, z-1/2'

loop_
_atom_site_label
_atom_site_type_symbol
_atom_site_fract_x
_atom_site_fract_y
_atom_site_fract_z
_atom_site_U_iso_or_equiv
_atom_site_adp_type
_atom_site_occupancy
_atom_site_symmetry_multiplicity
_atom_site_calc_flag
_atom_site_refinement_flags
_atom_site_disorder_assembly
_atom_site_disorder_group
Zn1 Zn 0.135253(11) 0.21415(4) 0.048179(12) 0.02041(8) Uani 1 1 d . . .
Zn2 Zn 0.292074(10) 0.23129(4) 0.143220(12) 0.01837(8) Uani 1 1 d . . .
S1 S 0.09171(3) 0.53886(10) 0.06038(4) 0.0375(2) Uani 1 1 d . . .
S2 S 0.02994(3) 0.28335(11) 0.01623(3) 0.0344(2) Uani 1 1 d . . .
S3 S 0.07894(3) 0.29084(10) 0.12263(3) 0.02870(17) Uani 1 1 d . . .
S4 S 0.38523(2) 0.40421(9) 0.18146(3) 0.02529(16) Uani 1 1 d . . .
S5 S 0.38023(2) 0.09707(9) 0.22176(3) 0.02555(16) Uani 1 1 d . . .
S6 S 0.37447(2) 0.13054(9) 0.11640(3) 0.02442(16) Uani 1 1 d . . .
O1 O 0.18898(6) 0.1000(2) 0.04318(7) 0.0232(4) Uani 1 1 d . . .
O2 O 0.21740(6) 0.2422(2) 0.11164(8) 0.0224(4) Uani 1 1 d . . .
O3 O 0.26261(6) 0.1058(2) 0.08313(7) 0.0240(4) Uani 1 1 d . . .
N1 N 0.15444(8) 0.4252(3) 0.02455(8) 0.0213(5) Uani 1 1 d . . .
N2 N 0.08873(8) 0.1227(3) -0.01494(9) 0.0241(5) Uani 1 1 d . . .
N3 N 0.13225(8) 0.0699(3) 0.10853(9) 0.0252(5) Uani 1 1 d . . .
N4 N 0.29720(8) 0.4660(3) 0.14058(9) 0.0209(5) Uani 1 1 d . . .
N5 N 0.29159(8) 0.1197(3) 0.20730(9) 0.0225(5) Uani 1 1 d . . .
N6 N 0.45794(8) 0.1796(3) 0.17733(9) 0.0263(5) Uani 1 1 d . . .
C1 C 0.08151(10) 0.3385(4) 0.06253(11) 0.0247(6) Uani 1 1 d . . .
C2 C 0.36263(9) 0.2147(3) 0.16748(10) 0.0205(5) Uani 1 1 d . . .
C3 C 0.22270(9) 0.1482(3) 0.07901(10) 0.0199(5) Uani 1 1 d . . .
C11 C 0.13384(10) 0.5513(3) 0.03221(11) 0.0239(6) Uani 1 1 d . . .
C12 C 0.14467(11) 0.6959(4) 0.01923(13) 0.0327(7) Uani 1 1 d . . .
H12A H 0.1289 0.7834 0.0242 0.039 Uiso 1 1 calc R . .
C13 C 0.17881(12) 0.7106(4) -0.00099(13) 0.0355(8) Uani 1 1 d . . .
H13A H 0.1876 0.8084 -0.0090 0.043 Uiso 1 1 calc R . .
C14 C 0.20001(11) 0.5790(4) -0.00934(12) 0.0297(7) Uani 1 1 d . . .
H14A H 0.2232 0.5853 -0.0236 0.036 Uiso 1 1 calc R . .
C15 C 0.18680(10) 0.4398(4) 0.00338(10) 0.0247(6) Uani 1 1 d . . .
H15A H 0.2010 0.3502 -0.0030 0.030 Uiso 1 1 calc R . .
C21 C 0.04572(10) 0.1509(4) -0.02126(11) 0.0293(7) Uani 1 1 d . . .
C22 C 0.01167(12) 0.0789(5) -0.05897(13) 0.0415(9) Uani 1 1 d . . .
H22A H -0.0188 0.0983 -0.0627 0.050 Uiso 1 1 calc R . .
C23 C 0.02283(13) -0.0195(5) -0.09023(14) 0.0474(10) Uani 1 1 d . . .
H23A H 0.0002 -0.0703 -0.1157 0.057 Uiso 1 1 calc R . .
C24 C 0.06773(13) -0.0448(4) -0.08458(13) 0.0399(9) Uani 1 1 d . . .
H24A H 0.0762 -0.1112 -0.1064 0.048 Uiso 1 1 calc R . .
C25 C 0.09937(11) 0.0286(4) -0.04677(12) 0.0303(7) Uani 1 1 d . . .
H25A H 0.1300 0.0123 -0.0429 0.036 Uiso 1 1 calc R . .
C31 C 0.11038(10) 0.1223(4) 0.13816(11) 0.0261(6) Uani 1 1 d . . .
C32 C 0.11123(13) 0.0460(5) 0.18144(14) 0.0419(9) Uani 1 1 d . . .
H32A H 0.0956 0.0860 0.2021 0.050 Uiso 1 1 calc R . .
C33 C 0.13483(15) -0.0866(5) 0.19376(16) 0.0518(11) Uani 1 1 d . . .
H33A H 0.1355 -0.1405 0.2229 0.062 Uiso 1 1 calc R . .
C34 C 0.15783(14) -0.1421(4) 0.16332(16) 0.0468(10) Uani 1 1 d . . .
H34A H 0.1744 -0.2344 0.1711 0.056 Uiso 1 1 calc R . .
C35 C 0.15593(11) -0.0596(4) 0.12155(13) 0.0331(7) Uani 1 1 d . . .
H35A H 0.1721 -0.0960 0.1010 0.040 Uiso 1 1 calc R . .
C41 C 0.33836(9) 0.5245(3) 0.15831(10) 0.0216(6) Uani 1 1 d . . .
C42 C 0.34624(11) 0.6820(4) 0.15831(13) 0.0312(7) Uani 1 1 d . . .
H42A H 0.3756 0.7215 0.1724 0.037 Uiso 1 1 calc R . .
C43 C 0.31091(12) 0.7786(4) 0.13758(13) 0.0325(7) Uani 1 1 d . . .
H43A H 0.3156 0.8854 0.1361 0.039 Uiso 1 1 calc R . .
C44 C 0.26821(12) 0.7179(4) 0.11879(13) 0.0317(7) Uani 1 1 d . . .
H44A H 0.2433 0.7828 0.1046 0.038 Uiso 1 1 calc R . .
C45 C 0.26243(10) 0.5632(3) 0.12097(11) 0.0262(6) Uani 1 1 d . . .
H45A H 0.2331 0.5224 0.1083 0.031 Uiso 1 1 calc R . .
C51 C 0.33082(10) 0.0647(3) 0.23621(10) 0.0233(6) Uani 1 1 d . . .
C52 C 0.33448(12) -0.0188(4) 0.27925(12) 0.0323(7) Uani 1 1 d . . .
H52A H 0.3626 -0.0573 0.2992 0.039 Uiso 1 1 calc R . .
C53 C 0.29694(13) -0.0441(4) 0.29217(13) 0.0390(8) Uani 1 1 d . . .
H53A H 0.2990 -0.0977 0.3218 0.047 Uiso 1 1 calc R . .
C54 C 0.25603(12) 0.0090(4) 0.26177(13) 0.0360(8) Uani 1 1 d . . .
H54A H 0.2296 -0.0106 0.2696 0.043 Uiso 1 1 calc R . .
C55 C 0.25453(11) 0.0907(4) 0.21988(12) 0.0291(7) Uani 1 1 d . . .
H55A H 0.2266 0.1279 0.1991 0.035 Uiso 1 1 calc R . .
C61 C 0.43353(10) 0.1259(3) 0.13352(11) 0.0232(6) Uani 1 1 d . . .
C62 C 0.45150(11) 0.0655(4) 0.09878(12) 0.0317(7) Uani 1 1 d . . .
H62A H 0.4328 0.0243 0.0684 0.038 Uiso 1 1 calc R . .
C63 C 0.49734(12) 0.0672(5) 0.10983(13) 0.0399(9) Uani 1 1 d . . .
H63A H 0.5107 0.0291 0.0867 0.048 Uiso 1 1 calc R . .
C64 C 0.52366(11) 0.1254(5) 0.15517(13) 0.0383(8) Uani 1 1 d . . .
H64A H 0.5552 0.1289 0.1636 0.046 Uiso 1 1 calc R . .
C65 C 0.50276(10) 0.1780(4) 0.18763(12) 0.0305(7) Uani 1 1 d . . .
H65A H 0.5208 0.2152 0.2190 0.037 Uiso 1 1 calc R . .
O101 O 0.5036(4) 0.5695(9) 0.2303(4) 0.115(2) Uani 0.50 1 d PD A -1
C101 C 0.4716(4) 0.6710(13) 0.1994(5) 0.115(2) Uani 0.50 1 d PD A -1
H10A H 0.4747 0.6769 0.1660 0.138 Uiso 0.50 1 calc PR A -1
H10B H 0.4409 0.6372 0.1961 0.138 Uiso 0.50 1 calc PR A -1
C102 C 0.4808(4) 0.8113(11) 0.2234(6) 0.115(2) Uani 0.50 1 d PD A -1
H10C H 0.4670 0.8969 0.2010 0.138 Uiso 0.50 1 calc PR A -1
H10D H 0.4712 0.8146 0.2531 0.138 Uiso 0.50 1 calc PR A -1
C103 C 0.5257(4) 0.8117(11) 0.2353(6) 0.115(2) Uani 0.50 1 d PD A -1
H10E H 0.5348 0.8612 0.2089 0.138 Uiso 0.50 1 calc PR A -1
H10F H 0.5394 0.8683 0.2667 0.138 Uiso 0.50 1 calc PR A -1
C104 C 0.5385(4) 0.6686(13) 0.2405(6) 0.115(2) Uani 0.50 1 d PD A -1
H10G H 0.5582 0.6517 0.2749 0.138 Uiso 0.50 1 calc PR A -1
H10H H 0.5560 0.6472 0.2180 0.138 Uiso 0.50 1 calc PR A -1

loop_
_atom_site_aniso_label
_atom_site_aniso_U_11
_atom_site_aniso_U_22
_atom_site_aniso_U_33
_atom_site_aniso_U_23
_atom_site_aniso_U_13
_atom_site_aniso_U_12
Zn1 0.01667(16) 0.02079(17) 0.02221(17) -0.00143(13) 0.00411(13) 0.00133(13)
Zn2 0.01634(15) 0.01894(16) 0.01919(16) 0.00151(12) 0.00485(12) -0.00004(12)
S1 0.0353(5) 0.0247(4) 0.0625(6) 0.0025(4) 0.0297(4) 0.0080(3)
S2 0.0167(3) 0.0555(6) 0.0287(4) 0.0004(4) 0.0040(3) 0.0032(4)
S3 0.0269(4) 0.0345(4) 0.0252(4) -0.0020(3) 0.0090(3) 0.0048(3)
S4 0.0182(3) 0.0244(4) 0.0309(4) -0.0028(3) 0.0046(3) -0.0028(3)
S5 0.0222(4) 0.0292(4) 0.0221(3) 0.0038(3) 0.0027(3) 0.0051(3)
S6 0.0192(3) 0.0321(4) 0.0207(3) -0.0049(3) 0.0046(3) -0.0004(3)
O1 0.0192(10) 0.0232(10) 0.0247(10) -0.0031(8) 0.0038(8) 0.0019(8)
O2 0.0191(10) 0.0239(11) 0.0240(10) -0.0036(8) 0.0066(8) 0.0013(8)
O3 0.0164(10) 0.0290(11) 0.0262(10) -0.0046(9) 0.0063(8) 0.0025(8)
N1 0.0204(12) 0.0234(12) 0.0183(11) -0.0006(9) 0.0038(9) 0.0009(9)
N2 0.0237(13) 0.0254(13) 0.0208(12) 0.0023(10) 0.0037(10) -0.0031(10)
N3 0.0228(13) 0.0236(13) 0.0281(13) 0.0008(10) 0.0069(11) -0.0013(10)
N4 0.0229(12) 0.0194(12) 0.0196(11) 0.0004(9) 0.0059(10) 0.0012(9)
N5 0.0245(12) 0.0227(12) 0.0210(12) 0.0010(10) 0.0083(10) -0.0016(10)
N6 0.0194(12) 0.0330(14) 0.0247(13) -0.0025(11) 0.0046(10) 0.0030(10)
C1 0.0184(14) 0.0284(16) 0.0275(15) 0.0010(12) 0.0076(12) 0.0029(12)
C2 0.0193(13) 0.0220(14) 0.0190(13) -0.0004(11) 0.0045(10) 0.0018(11)
C3 0.0214(13) 0.0172(13) 0.0220(13) 0.0018(11) 0.0081(11) 0.0001(11)
C11 0.0216(14) 0.0232(15) 0.0257(15) -0.0003(12) 0.0061(12) 0.0014(11)
C12 0.0357(18) 0.0247(16) 0.0401(19) 0.0013(14) 0.0156(15) 0.0043(13)
C13 0.043(2) 0.0267(17) 0.0369(19) 0.0024(14) 0.0138(16) -0.0027(15)
C14 0.0303(17) 0.0335(18) 0.0275(16) 0.0003(13) 0.0125(13) 0.0009(13)
C15 0.0251(15) 0.0273(15) 0.0220(14) -0.0034(12) 0.0078(12) 0.0001(12)
C21 0.0230(15) 0.0383(18) 0.0238(15) 0.0059(13) 0.0035(12) -0.0059(13)
C22 0.0267(17) 0.058(2) 0.0350(19) -0.0011(18) 0.0033(15) -0.0164(17)
C23 0.043(2) 0.058(3) 0.0338(19) -0.0087(18) 0.0023(17) -0.0265(19)
C24 0.049(2) 0.038(2) 0.0303(18) -0.0100(15) 0.0090(16) -0.0140(17)
C25 0.0338(17) 0.0273(16) 0.0278(16) -0.0020(13) 0.0072(14) -0.0067(13)
C31 0.0222(15) 0.0291(16) 0.0261(15) -0.0004(12) 0.0065(12) -0.0037(12)
C32 0.043(2) 0.051(2) 0.038(2) 0.0128(17) 0.0218(17) 0.0029(17)
C33 0.062(3) 0.049(2) 0.052(2) 0.024(2) 0.030(2) 0.007(2)
C34 0.050(2) 0.035(2) 0.059(3) 0.0184(18) 0.024(2) 0.0081(18)
C35 0.0366(18) 0.0254(16) 0.0404(19) 0.0040(14) 0.0165(15) 0.0041(14)
C41 0.0215(14) 0.0227(14) 0.0210(14) -0.0008(11) 0.0072(11) 0.0000(11)
C42 0.0278(16) 0.0235(16) 0.0415(19) -0.0059(13) 0.0102(14) -0.0053(12)
C43 0.0369(18) 0.0193(15) 0.0402(19) -0.0019(13) 0.0112(15) -0.0012(13)
C44 0.0343(17) 0.0204(15) 0.0376(18) 0.0016(13) 0.0075(14) 0.0051(13)
C45 0.0266(15) 0.0238(15) 0.0275(15) 0.0016(12) 0.0078(12) 0.0017(12)
C51 0.0292(15) 0.0200(14) 0.0189(13) 0.0006(11) 0.0054(12) -0.0010(12)
C52 0.0398(19) 0.0285(17) 0.0247(16) 0.0042(13) 0.0050(14) -0.0008(14)
C53 0.060(2) 0.0319(18) 0.0271(17) 0.0037(14) 0.0174(17) -0.0108(17)
C54 0.041(2) 0.0383(19) 0.0347(18) 0.0018(15) 0.0211(16) -0.0078(16)
C55 0.0290(16) 0.0310(17) 0.0296(16) 0.0031(13) 0.0126(13) -0.0026(13)
C61 0.0198(14) 0.0266(15) 0.0238(14) 0.0033(12) 0.0078(11) 0.0048(11)
C62 0.0306(17) 0.0421(19) 0.0224(15) -0.0020(14) 0.0085(13) 0.0098(14)
C63 0.0315(18) 0.059(2) 0.0337(18) 0.0017(17) 0.0170(15) 0.0173(17)
C64 0.0211(16) 0.056(2) 0.0376(19) 0.0061(17) 0.0093(14) 0.0122(15)
C65 0.0215(15) 0.0412(19) 0.0265(16) -0.0003(14) 0.0047(12) 0.0051(13)
O101 0.132(5) 0.089(4) 0.142(6) 0.021(4) 0.068(5) 0.032(4)
C101 0.132(5) 0.089(4) 0.142(6) 0.021(4) 0.068(5) 0.032(4)
C102 0.132(5) 0.089(4) 0.142(6) 0.021(4) 0.068(5) 0.032(4)
C103 0.132(5) 0.089(4) 0.142(6) 0.021(4) 0.068(5) 0.032(4)
C104 0.132(5) 0.089(4) 0.142(6) 0.021(4) 0.068(5) 0.032(4)

loop_
_atom_type_symbol
_atom_type_description
_atom_type_scat_dispersion_real
_atom_type_scat_dispersion_imag
_atom_type_scat_source
C C 0.0033 0.0016 'International Tables Vol C Tables 4.2.6.8 and 6.1.1.4'
H H 0.0000 0.0000 'International Tables Vol C Tables 4.2.6.8 and 6.1.1.4'
N N 0.0061 0.0033 'International Tables Vol C Tables 4.2.6.8 and 6.1.1.4'
O O 0.0106 0.0060 'International Tables Vol C Tables 4.2.6.8 and 6.1.1.4'
S S 0.1246 0.1234 'International Tables Vol C Tables 4.2.6.8 and 6.1.1.4'
Zn Zn 0.2839 1.4301 'International Tables Vol C Tables 4.2.6.8 and 6.1.1.4'

loop_
_geom_angle_atom_site_label_1
_geom_angle_atom_site_label_2
_geom_angle_atom_site_label_3
_geom_angle
O1 Zn1 N2 97.27(9)
O1 Zn1 N1 94.27(9)
N2 Zn1 N1 104.81(9)
O1 Zn1 N3 91.22(9)
N2 Zn1 N3 105.23(10)
N1 Zn1 N3 148.48(9)
O1 Zn1 C1 173.47(10)
N2 Zn1 C1 88.64(11)
N1 Zn1 C1 86.87(10)
N3 Zn1 C1 84.52(11)
O1 Zn1 O2 55.33(7)
N2 Zn1 O2 152.59(8)
N1 Zn1 O2 79.51(8)
N3 Zn1 O2 78.27(8)
C1 Zn1 O2 118.75(9)
O1 Zn1 O3 23.37(6)
N2 Zn1 O3 120.43(8)
N1 Zn1 O3 85.15(7)
N3 Zn1 O3 87.83(7)
C1 Zn1 O3 150.93(9)
O2 Zn1 O3 32.21(5)
O3 Zn2 N4 122.50(9)
O3 Zn2 N5 111.24(9)
N4 Zn2 N5 121.56(9)
O3 Zn2 C2 113.23(9)
N4 Zn2 C2 89.60(10)
N5 Zn2 C2 89.24(10)
O3 Zn2 O2 62.52(7)
N4 Zn2 O2 91.60(8)
N5 Zn2 O2 93.86(9)
C2 Zn2 O2 175.45(9)
O3 Zn2 C3 31.19(8)
N4 Zn2 C3 109.10(9)
N5 Zn2 C3 104.85(9)
C2 Zn2 C3 144.38(10)
O2 Zn2 C3 31.33(8)
O3 Zn2 O1 29.35(6)
N4 Zn2 O1 109.64(7)
N5 Zn2 O1 105.84(8)
C2 Zn2 O1 142.51(8)
O2 Zn2 O1 33.18(6)
C3 Zn2 O1 1.91(7)
C11 S1 C1 104.31(14)
C21 S2 C1 104.71(14)
C31 S3 C1 103.90(14)
C41 S4 C2 103.92(14)
C51 S5 C2 103.97(13)
C61 S6 C2 105.44(14)
C3 O1 Zn1 106.53(17)
C3 O1 Zn2 3.67(14)
Zn1 O1 Zn2 109.96(7)
C3 O2 Zn2 84.11(16)
C3 O2 Zn1 77.11(16)
Zn2 O2 Zn1 160.45(9)
C3 O3 Zn2 95.35(17)
C3 O3 Zn1 9.21(14)
Zn2 O3 Zn1 103.97(7)
C11 N1 C15 118.3(3)
C11 N1 Zn1 117.6(2)
C15 N1 Zn1 124.0(2)
C21 N2 C25 119.2(3)
C21 N2 Zn1 116.8(2)
C25 N2 Zn1 123.8(2)
C31 N3 C35 118.2(3)
C31 N3 Zn1 117.9(2)
C35 N3 Zn1 123.3(2)
C41 N4 C45 118.5(3)
C41 N4 Zn2 116.45(19)
C45 N4 Zn2 125.1(2)
C51 N5 C55 118.6(3)
C51 N5 Zn2 116.24(19)
C55 N5 Zn2 125.0(2)
C61 N6 C65 116.9(3)
S1 C1 S3 109.01(17)
S1 C1 S2 111.62(17)
S3 C1 S2 109.16(16)
S1 C1 Zn1 108.94(14)
S3 C1 Zn1 110.13(15)
S2 C1 Zn1 107.97(15)
S6 C2 S5 112.35(15)
S6 C2 S4 112.95(15)
S5 C2 S4 110.35(15)
S6 C2 Zn2 103.87(13)
S5 C2 Zn2 108.83(14)
S4 C2 Zn2 108.14(14)
O3 C3 O1 121.1(3)
O3 C3 O2 118.0(3)
O1 C3 O2 120.8(3)
O3 C3 Zn2 53.46(14)
O1 C3 Zn2 174.4(2)
O2 C3 Zn2 64.56(15)
N1 C11 C12 122.2(3)
N1 C11 S1 120.2(2)
C12 C11 S1 117.6(2)
C13 C12 C11 119.1(3)
C12 C13 C14 118.6(3)
C15 C14 C13 118.9(3)
N1 C15 C14 122.7(3)
N2 C21 C22 121.2(3)
N2 C21 S2 121.2(2)
C22 C21 S2 117.6(3)
C23 C22 C21 119.1(3)
C22 C23 C24 119.6(3)
C25 C24 C23 118.4(3)
N2 C25 C24 122.6(3)
N3 C31 C32 122.0(3)
N3 C31 S3 119.8(2)
C32 C31 S3 118.2(3)
C33 C32 C31 119.2(3)
C32 C33 C34 119.4(3)
C35 C34 C33 118.1(4)
N3 C35 C34 123.1(3)
N4 C41 C42 121.9(3)
N4 C41 S4 120.8(2)
C42 C41 S4 117.3(2)
C43 C42 C41 119.0(3)
C42 C43 C44 119.1(3)
C45 C44 C43 119.2(3)
N4 C45 C44 122.3(3)
N5 C51 C52 121.7(3)
N5 C51 S5 121.0(2)
C52 C51 S5 117.3(2)
C53 C52 C51 119.0(3)
C52 C53 C54 119.6(3)
C55 C54 C53 118.6(3)
N5 C55 C54 122.3(3)
N6 C61 C62 123.8(3)
N6 C61 S6 119.6(2)
C62 C61 S6 116.6(2)
C63 C62 C61 118.2(3)
C62 C63 C64 119.1(3)
C65 C64 C63 118.2(3)
N6 C65 C64 123.7(3)
C104 O101 C101 95.9(8)
C102 C101 O101 104.6(8)
C103 C102 C101 99.5(8)
C104 C103 C102 106.8(7)
C103 C104 O101 112.7(8)

loop_
_geom_bond_atom_site_label_1
_geom_bond_atom_site_label_2
_geom_bond_distance
Zn1 O1 2.017(2)
Zn1 N2 2.083(2)
Zn1 N1 2.121(2)
Zn1 N3 2.161(3)
Zn1 C1 2.167(3)
Zn1 O2 2.658(2)
Zn1 O3 3.946(2)
Zn2 O3 1.995(2)
Zn2 N4 2.064(2)
Zn2 N5 2.076(2)
Zn2 C2 2.120(3)
Zn2 O2 2.245(2)
Zn2 C3 2.473(3)
Zn2 O1 3.756(2)
S1 C11 1.768(3)
S1 C1 1.788(3)
S2 C21 1.755(4)
S2 C1 1.804(3)
S3 C31 1.755(3)
S3 C1 1.790(3)
S4 C41 1.765(3)
S4 C2 1.800(3)
S5 C51 1.765(3)
S5 C2 1.792(3)
S6 C61 1.775(3)
S6 C2 1.777(3)
O1 C3 1.288(3)
O2 C3 1.293(3)
O3 C3 1.286(3)
N1 C11 1.336(4)
N1 C15 1.353(4)
N2 C21 1.338(4)
N2 C25 1.346(4)
N3 C31 1.334(4)
N3 C35 1.344(4)
N4 C41 1.339(4)
N4 C45 1.361(4)
N5 C51 1.339(4)
N5 C55 1.357(4)
N6 C61 1.325(4)
N6 C65 1.354(4)
C11 C12 1.392(4)
C12 C13 1.385(5)
C13 C14 1.392(5)
C14 C15 1.375(4)
C21 C22 1.403(4)
C22 C23 1.365(5)
C23 C24 1.396(5)
C24 C25 1.372(4)
C31 C32 1.395(4)
C32 C33 1.364(5)
C33 C34 1.389(5)
C34 C35 1.377(5)
C41 C42 1.401(4)
C42 C43 1.374(5)
C43 C44 1.390(5)
C44 C45 1.371(4)
C51 C52 1.400(4)
C52 C53 1.371(5)
C53 C54 1.386(5)
C54 C55 1.380(4)
C61 C62 1.395(4)
C62 C63 1.383(5)
C63 C64 1.389(5)
C64 C65 1.378(4)
O101 C104 1.360(10)
O101 C101 1.421(10)
C101 C102 1.390(11)
C102 C103 1.350(12)
C103 C104 1.311(10)
